data_2226911
loop_
_publ_author_name
'Fun, Hoong-Kun'
'Yodsaoue, Orapun'
'Karalai, Chatchanok'
'Chantrapromma, Suchada'

_publ_section_title
;
 Absolute configuration of isovouacapenol C
;
_journal_coeditor_code HB5551
_journal_issue 8
_journal_name_full 'Acta Crystallographica Section E'
_journal_page_first o2059
_journal_page_last o2060
_journal_paper_doi 10.1107/S1600536810028023
_journal_volume 66
_journal_year 2010
_chemical_formula_iupac 'C27 H34 O5'
_chemical_formula_moiety 'C27 H34 O5'
_chemical_formula_sum 'C27 H34 O5'
_chemical_formula_weight 438.54
_chemical_melting_point_gt 389
_chemical_melting_point_lt 391
_chemical_name_common
;
Isovouacapenol C
;
_chemical_name_systematic
;
(4a<i>R</i>,5<i>R</i>,6<i>R</i>,6a<i>S</i>,7<i>R</i>,11a<i>S</i>,11b<i>R</i>)-
4a,6-dihydroxy-4,4,7,11b-tetramethyl-1,2,3,4,4a,5,6,6a,7,11,11a,11b-
dodecahydrophenanthro[3,2-<i>b</i>]furan-5-yl benzoate
;
_space_group_IT_number 4
_symmetry_cell_setting monoclinic
_symmetry_space_group_name_Hall 'P 2yb'
_symmetry_space_group_name_H-M 'P 1 21 1'
_atom_sites_solution_hydrogens geom
_atom_sites_solution_primary direct
_atom_sites_solution_secondary difmap
_audit_creation_method SHELXL-97
_cell_angle_alpha 90.00
_cell_angle_beta 98.194(3)
_cell_angle_gamma 90.00
_cell_formula_units_Z 2
_cell_length_a 11.6236(7)
_cell_length_b 8.0871(5)
_cell_length_c 12.4193(7)
_cell_measurement_reflns_used 3328
_cell_measurement_temperature 100
_cell_measurement_theta_max 62.97
_cell_measurement_theta_min 3.60
_cell_volume 1155.51(12)
_computing_cell_refinement 'SAINT (Bruker, 2009)'
_computing_data_collection 'APEX2 (Bruker, 2009)'
_computing_data_reduction 'SAINT (Bruker, 2009)'
_computing_molecular_graphics 'SHELXTL (Sheldrick, 2008)'
_computing_publication_material
;
SHELXTL (Sheldrick, 2008) and PLATON (Spek, 2009)
;
_computing_structure_refinement 'SHELXTL (Sheldrick, 2008)'
_computing_structure_solution 'SHELXTL (Sheldrick, 2008)'
_diffrn_ambient_temperature 100
_diffrn_measured_fraction_theta_full 0.973
_diffrn_measured_fraction_theta_max 0.973
_diffrn_measurement_device_type 'Bruker APEX DUO CCD'
_diffrn_measurement_method '\f and \w scans'
_diffrn_radiation_monochromator graphite
_diffrn_radiation_source 'sealed tube'
_diffrn_radiation_type CuK\a
_diffrn_radiation_wavelength 1.54178
_diffrn_reflns_av_R_equivalents 0.0374
_diffrn_reflns_av_sigmaI/netI 0.0209
_diffrn_reflns_limit_h_max 13
_diffrn_reflns_limit_h_min -13
_diffrn_reflns_limit_k_max 7
_diffrn_reflns_limit_k_min -9
_diffrn_reflns_limit_l_max 13
_diffrn_reflns_limit_l_min -14
_diffrn_reflns_number 23749
_diffrn_reflns_theta_full 62.97
_diffrn_reflns_theta_max 62.97
_diffrn_reflns_theta_min 3.60
_diffrn_standards_number 0
_exptl_absorpt_coefficient_mu 0.687
_exptl_absorpt_correction_T_max 0.896
_exptl_absorpt_correction_T_min 0.772
_exptl_absorpt_correction_type multi-scan
_exptl_absorpt_process_details '(SADABS; Bruker, 2009)'
_exptl_crystal_colour Colorless
_exptl_crystal_density_diffrn 1.260
_exptl_crystal_density_method 'not measured'
_exptl_crystal_description Block
_exptl_crystal_F_000 472
_exptl_crystal_size_max 0.40
_exptl_crystal_size_mid 0.26
_exptl_crystal_size_min 0.16
_refine_diff_density_max 0.259
_refine_diff_density_min -0.263
_refine_ls_abs_structure_details 'Flack (1983), 1365 Friedel pairs'
_refine_ls_abs_structure_Flack 0.07(17)
_refine_ls_extinction_method none
_refine_ls_goodness_of_fit_ref 1.054
_refine_ls_hydrogen_treatment mixed
_refine_ls_matrix_type full
_refine_ls_number_parameters 289
_refine_ls_number_reflns 3328
_refine_ls_number_restraints 1
_refine_ls_restrained_S_all 1.054
_refine_ls_R_factor_all 0.0316
_refine_ls_R_factor_gt 0.0306
_refine_ls_shift/su_max 0.001
_refine_ls_shift/su_mean 0.001
_refine_ls_structure_factor_coef Fsqd
_refine_ls_weighting_details 'calc w=1/[\s^2^(Fo^2^)+(0.0405P)^2^+0.2626P] where P=(Fo^2^+2Fc^2^)/3'
_refine_ls_weighting_scheme calc
_refine_ls_wR_factor_gt 0.0761
_refine_ls_wR_factor_ref 0.0769
_reflns_number_gt 3237
_reflns_number_total 3328
_reflns_threshold_expression I>2\s(I)
_cod_data_source_file hb5551.cif
_cod_data_source_block I
_cod_original_sg_symbol_H-M 'P 21'
_cod_database_code 2226911
_cod_database_fobs_code 2226911

loop_
_symmetry_equiv_pos_as_xyz
'x, y, z'
'-x, y+1/2, -z'

loop_
_atom_site_type_symbol
_atom_site_label
_atom_site_fract_x
_atom_site_fract_y
_atom_site_fract_z
_atom_site_U_iso_or_equiv
_atom_site_adp_type
_atom_site_calc_flag
_atom_site_refinement_flags
_atom_site_occupancy
_atom_site_disorder_assembly
_atom_site_disorder_group
O O1 0.72763(10) 0.79601(16) 0.98396(10) 0.0293(3) Uani d . 1 . .
O O2 1.00416(11) 0.14126(17) 0.87430(10) 0.0289(3) Uani d . 1 . .
H H1O2 1.074(2) 0.170(3) 0.8862(19) 0.053(8) Uiso d . 1 . .
O O3 0.77060(10) 0.12442(16) 0.64968(9) 0.0277(3) Uani d . 1 . .
O O4 0.73247(15) -0.1497(2) 0.63427(14) 0.0558(5) Uani d . 1 . .
O O5 0.65515(11) 0.06283(18) 0.82285(11) 0.0305(3) Uani d . 1 . .
H H1O5 0.666(2) -0.039(4) 0.839(2) 0.064(9) Uiso d . 1 . .
C C1 1.05196(15) 0.4722(2) 0.79744(15) 0.0294(4) Uani d . 1 . .
H H1A 1.0406 0.5910 0.7942 0.035 Uiso calc R 1 . .
H H1B 1.0862 0.4444 0.8711 0.035 Uiso calc R 1 . .
C C2 1.13691(16) 0.4242(3) 0.71969(17) 0.0366(5) Uani d . 1 . .
H H2A 1.1075 0.4634 0.6472 0.044 Uiso calc R 1 . .
H H2B 1.2111 0.4775 0.7426 0.044 Uiso calc R 1 . .
C C3 1.15455(16) 0.2376(3) 0.71644(17) 0.0362(5) Uani d . 1 . .
H H3A 1.1915 0.2007 0.7873 0.043 Uiso calc R 1 . .
H H3B 1.2066 0.2125 0.6642 0.043 Uiso calc R 1 . .
C C4 1.04021(15) 0.1404(3) 0.68549(15) 0.0290(4) Uani d . 1 . .
C C5 0.95342(15) 0.1960(2) 0.76622(14) 0.0248(4) Uani d . 1 . .
C C6 0.83929(14) 0.0968(2) 0.75469(14) 0.0246(4) Uani d . 1 . .
H H6A 0.8589 -0.0210 0.7607 0.030 Uiso calc R 1 . .
C C7 0.76787(14) 0.1395(2) 0.84429(13) 0.0241(4) Uani d . 1 . .
H H7A 0.8081 0.0951 0.9129 0.029 Uiso calc R 1 . .
C C8 0.74771(14) 0.3233(2) 0.85970(14) 0.0218(4) Uani d . 1 . .
H H8A 0.6980 0.3625 0.7943 0.026 Uiso calc R 1 . .
C C9 0.86259(14) 0.4231(2) 0.86921(14) 0.0225(4) Uani d . 1 . .
H H9A 0.9111 0.3876 0.9363 0.027 Uiso calc R 1 . .
C C10 0.93235(15) 0.3867(2) 0.77260(14) 0.0239(4) Uani d . 1 . .
C C11 0.84125(15) 0.6107(2) 0.87951(15) 0.0274(4) Uani d . 1 . .
H H11A 0.9126 0.6649 0.9112 0.033 Uiso calc R 1 . .
H H11B 0.8171 0.6578 0.8080 0.033 Uiso calc R 1 . .
C C12 0.74973(14) 0.6380(2) 0.94925(14) 0.0251(4) Uani d . 1 . .
C C13 0.67533(14) 0.5290(2) 0.98321(15) 0.0237(4) Uani d . 1 . .
C C14 0.67929(15) 0.3493(2) 0.95730(14) 0.0250(4) Uani d . 1 . .
H H14A 0.5992 0.3129 0.9341 0.030 Uiso calc R 1 . .
C C15 0.60120(15) 0.6225(2) 1.04398(14) 0.0288(4) Uani d . 1 . .
H H15A 0.5411 0.5813 1.0783 0.035 Uiso calc R 1 . .
C C16 0.63540(16) 0.7802(3) 1.04160(16) 0.0313(4) Uani d . 1 . .
H H16A 0.6015 0.8674 1.0744 0.038 Uiso calc R 1 . .
C C17 0.72635(18) 0.2509(2) 1.05976(15) 0.0336(5) Uani d . 1 . .
H H17A 0.6865 0.2843 1.1188 0.050 Uiso calc R 1 . .
H H17B 0.8080 0.2718 1.0785 0.050 Uiso calc R 1 . .
H H17C 0.7139 0.1350 1.0461 0.050 Uiso calc R 1 . .
C C18 1.06580(18) -0.0460(3) 0.69936(17) 0.0389(5) Uani d . 1 . .
H H18A 1.1315 -0.0740 0.6641 0.058 Uiso calc R 1 . .
H H18B 0.9992 -0.1080 0.6672 0.058 Uiso calc R 1 . .
H H18C 1.0826 -0.0720 0.7754 0.058 Uiso calc R 1 . .
C C19 1.00152(17) 0.1669(3) 0.56272(15) 0.0369(5) Uani d . 1 . .
H H19A 1.0538 0.1099 0.5223 0.055 Uiso calc R 1 . .
H H19B 1.0024 0.2830 0.5465 0.055 Uiso calc R 1 . .
H H19C 0.9243 0.1245 0.5430 0.055 Uiso calc R 1 . .
C C20 0.86451(16) 0.4592(2) 0.66677(14) 0.0273(4) Uani d . 1 . .
H H20A 0.8826 0.5745 0.6617 0.041 Uiso calc R 1 . .
H H20B 0.7826 0.4463 0.6678 0.041 Uiso calc R 1 . .
H H20C 0.8863 0.4017 0.6051 0.041 Uiso calc R 1 . .
C C21 0.72050(17) -0.0116(3) 0.59848(17) 0.0360(5) Uani d . 1 . .
C C22 0.65118(16) 0.0302(3) 0.49182(17) 0.0376(5) Uani d . 1 . .
C C23 0.63903(19) 0.1895(3) 0.45270(17) 0.0479(6) Uani d . 1 . .
H H23A 0.6747 0.2767 0.4935 0.058 Uiso calc R 1 . .
C C24 0.5734(2) 0.2196(4) 0.35231(19) 0.0622(5) Uani d . 1 . .
H H24A 0.5638 0.3268 0.3255 0.075 Uiso calc R 1 . .
C C25 0.5217(2) 0.0850(4) 0.2917(2) 0.0622(5) Uani d . 1 . .
H H25A 0.4782 0.1041 0.2240 0.075 Uiso calc R 1 . .
C C26 0.5340(2) -0.0717(4) 0.33011(19) 0.0622(5) Uani d . 1 . .
H H26A 0.4992 -0.1592 0.2891 0.075 Uiso calc R 1 . .
C C27 0.59853(17) -0.1005(3) 0.43053(18) 0.0481(6) Uani d . 1 . .
H H27A 0.6069 -0.2078 0.4574 0.058 Uiso calc R 1 . .

loop_
_atom_site_aniso_label
_atom_site_aniso_U_11
_atom_site_aniso_U_22
_atom_site_aniso_U_33
_atom_site_aniso_U_12
_atom_site_aniso_U_13
_atom_site_aniso_U_23
O1 0.0331(6) 0.0197(7) 0.0365(7) -0.0005(5) 0.0095(5) -0.0016(5)
O2 0.0268(7) 0.0338(8) 0.0243(6) 0.0014(6) -0.0022(5) 0.0040(6)
O3 0.0287(6) 0.0291(7) 0.0236(6) -0.0015(5) -0.0019(5) -0.0036(5)
O4 0.0678(11) 0.0314(11) 0.0606(10) -0.0050(8) -0.0172(8) -0.0079(8)
O5 0.0286(7) 0.0240(8) 0.0393(8) -0.0063(5) 0.0060(6) 0.0004(6)
C1 0.0276(9) 0.0312(12) 0.0305(10) -0.0040(8) 0.0079(8) -0.0014(8)
C2 0.0291(9) 0.0439(14) 0.0392(12) -0.0084(9) 0.0130(8) -0.0051(9)
C3 0.0263(9) 0.0469(14) 0.0369(11) 0.0003(9) 0.0097(8) -0.0052(9)
C4 0.0288(9) 0.0301(11) 0.0288(9) 0.0044(8) 0.0065(7) -0.0029(8)
C5 0.0248(9) 0.0301(11) 0.0185(9) 0.0028(7) -0.0005(7) 0.0022(7)
C6 0.0281(9) 0.0213(11) 0.0232(9) -0.0003(7) -0.0010(7) -0.0006(7)
C7 0.0243(8) 0.0217(10) 0.0252(9) -0.0029(7) -0.0002(7) 0.0013(8)
C8 0.0229(8) 0.0207(10) 0.0218(9) 0.0000(7) 0.0026(7) 0.0023(7)
C9 0.0234(8) 0.0242(10) 0.0194(8) -0.0011(7) 0.0016(6) 0.0020(7)
C10 0.0251(9) 0.0263(11) 0.0211(9) -0.0026(7) 0.0058(7) 0.0006(7)
C11 0.0306(9) 0.0247(11) 0.0281(9) -0.0065(8) 0.0092(7) 0.0004(8)
C12 0.0266(9) 0.0224(10) 0.0257(9) 0.0011(8) 0.0016(7) 0.0002(8)
C13 0.0220(9) 0.0233(11) 0.0255(9) 0.0016(7) 0.0027(7) 0.0019(7)
C14 0.0220(8) 0.0250(11) 0.0282(9) -0.0036(7) 0.0043(7) 0.0006(8)
C15 0.0246(8) 0.0290(12) 0.0337(10) 0.0013(8) 0.0074(7) 0.0017(8)
C16 0.0300(9) 0.0266(12) 0.0393(11) 0.0047(8) 0.0117(8) -0.0020(8)
C17 0.0486(11) 0.0251(12) 0.0291(10) 0.0025(8) 0.0127(9) 0.0047(8)
C18 0.0398(11) 0.0367(13) 0.0405(12) 0.0101(9) 0.0069(9) -0.0042(9)
C19 0.0415(11) 0.0432(14) 0.0281(10) 0.0028(9) 0.0129(8) -0.0046(9)
C20 0.0358(10) 0.0246(11) 0.0228(9) -0.0011(8) 0.0088(7) 0.0029(7)
C21 0.0319(10) 0.0379(14) 0.0370(11) -0.0010(9) 0.0011(8) -0.0091(10)
C22 0.0247(9) 0.0591(16) 0.0285(10) 0.0002(9) 0.0020(8) -0.0113(10)
C23 0.0408(12) 0.0675(19) 0.0327(12) 0.0012(11) -0.0042(9) -0.0043(11)
C24 0.0404(7) 0.1039(14) 0.0392(8) 0.0010(8) -0.0052(6) -0.0099(8)
C25 0.0404(7) 0.1039(14) 0.0392(8) 0.0010(8) -0.0052(6) -0.0099(8)
C26 0.0404(7) 0.1039(14) 0.0392(8) 0.0010(8) -0.0052(6) -0.0099(8)
C27 0.0267(10) 0.0698(18) 0.0466(13) -0.0034(10) 0.0011(9) -0.0195(12)

loop_
_atom_type_symbol
_atom_type_description
_atom_type_scat_dispersion_real
_atom_type_scat_dispersion_imag
_atom_type_scat_source
C C 0.0181 0.0091 'International Tables Vol C Tables 4.2.6.8 and 6.1.1.4'
H H 0.0000 0.0000 'International Tables Vol C Tables 4.2.6.8 and 6.1.1.4'
O O 0.0492 0.0322 'International Tables Vol C Tables 4.2.6.8 and 6.1.1.4'

loop_
_geom_angle_atom_site_label_1
_geom_angle_atom_site_label_2
_geom_angle_atom_site_label_3
_geom_angle_site_symmetry_1
_geom_angle_site_symmetry_3
_geom_angle
_geom_angle_publ_flag
C16 O1 C12 . . 105.61(14) ?
C5 O2 H1O2 . . 109.4(17) ?
C21 O3 C6 . . 116.21(15) ?
C7 O5 H1O5 . . 105.5(18) ?
C2 C1 C10 . . 113.90(15) ?
C2 C1 H1A . . 108.8 ?
C10 C1 H1A . . 108.8 ?
C2 C1 H1B . . 108.8 ?
C10 C1 H1B . . 108.8 ?
H1A C1 H1B . . 107.7 ?
C3 C2 C1 . . 111.70(17) ?
C3 C2 H2A . . 109.3 ?
C1 C2 H2A . . 109.3 ?
C3 C2 H2B . . 109.3 ?
C1 C2 H2B . . 109.3 ?
H2A C2 H2B . . 107.9 ?
C2 C3 C4 . . 113.34(16) ?
C2 C3 H3A . . 108.9 ?
C4 C3 H3A . . 108.9 ?
C2 C3 H3B . . 108.9 ?
C4 C3 H3B . . 108.9 ?
H3A C3 H3B . . 107.7 ?
C18 C4 C19 . . 105.75(16) ?
C18 C4 C3 . . 108.93(16) ?
C19 C4 C3 . . 107.13(16) ?
C18 C4 C5 . . 109.68(16) ?
C19 C4 C5 . . 117.61(15) ?
C3 C4 C5 . . 107.49(15) ?
O2 C5 C6 . . 99.09(14) ?
O2 C5 C10 . . 107.37(14) ?
C6 C5 C10 . . 112.28(14) ?
O2 C5 C4 . . 106.62(13) ?
C6 C5 C4 . . 114.27(15) ?
C10 C5 C4 . . 115.46(15) ?
O3 C6 C7 . . 109.65(13) ?
O3 C6 C5 . . 111.17(14) ?
C7 C6 C5 . . 111.53(14) ?
O3 C6 H6A . . 108.1 ?
C7 C6 H6A . . 108.1 ?
C5 C6 H6A . . 108.1 ?
O5 C7 C6 . . 110.15(14) ?
O5 C7 C8 . . 106.96(14) ?
C6 C7 C8 . . 115.08(14) ?
O5 C7 H7A . . 108.1 ?
C6 C7 H7A . . 108.1 ?
C8 C7 H7A . . 108.1 ?
C7 C8 C9 . . 111.82(13) ?
C7 C8 C14 . . 109.57(14) ?
C9 C8 C14 . . 113.63(13) ?
C7 C8 H8A . . 107.2 ?
C9 C8 H8A . . 107.2 ?
C14 C8 H8A . . 107.2 ?
C11 C9 C8 . . 111.75(14) ?
C11 C9 C10 . . 110.75(14) ?
C8 C9 C10 . . 112.18(14) ?
C11 C9 H9A . . 107.3 ?
C8 C9 H9A . . 107.3 ?
C10 C9 H9A . . 107.3 ?
C1 C10 C20 . . 109.58(15) ?
C1 C10 C5 . . 107.96(14) ?
C20 C10 C5 . . 113.24(15) ?
C1 C10 C9 . . 108.18(14) ?
C20 C10 C9 . . 108.77(14) ?
C5 C10 C9 . . 108.99(14) ?
C12 C11 C9 . . 109.39(14) ?
C12 C11 H11A . . 109.8 ?
C9 C11 H11A . . 109.8 ?
C12 C11 H11B . . 109.8 ?
C9 C11 H11B . . 109.8 ?
H11A C11 H11B . . 108.2 ?
C13 C12 O1 . . 110.58(15) ?
C13 C12 C11 . . 129.30(17) ?
O1 C12 C11 . . 120.04(15) ?
C12 C13 C15 . . 106.26(16) ?
C12 C13 C14 . . 122.06(16) ?
C15 C13 C14 . . 131.68(16) ?
C13 C14 C17 . . 110.19(15) ?
C13 C14 C8 . . 109.57(14) ?
C17 C14 C8 . . 114.49(15) ?
C13 C14 H14A . . 107.4 ?
C17 C14 H14A . . 107.4 ?
C8 C14 H14A . . 107.4 ?
C16 C15 C13 . . 106.71(16) ?
C16 C15 H15A . . 126.6 ?
C13 C15 H15A . . 126.6 ?
C15 C16 O1 . . 110.84(16) ?
C15 C16 H16A . . 124.6 ?
O1 C16 H16A . . 124.6 ?
C14 C17 H17A . . 109.5 ?
C14 C17 H17B . . 109.5 ?
H17A C17 H17B . . 109.5 ?
C14 C17 H17C . . 109.5 ?
H17A C17 H17C . . 109.5 ?
H17B C17 H17C . . 109.5 ?
C4 C18 H18A . . 109.5 ?
C4 C18 H18B . . 109.5 ?
H18A C18 H18B . . 109.5 ?
C4 C18 H18C . . 109.5 ?
H18A C18 H18C . . 109.5 ?
H18B C18 H18C . . 109.5 ?
C4 C19 H19A . . 109.5 ?
C4 C19 H19B . . 109.5 ?
H19A C19 H19B . . 109.5 ?
C4 C19 H19C . . 109.5 ?
H19A C19 H19C . . 109.5 ?
H19B C19 H19C . . 109.5 ?
C10 C20 H20A . . 109.5 ?
C10 C20 H20B . . 109.5 ?
H20A C20 H20B . . 109.5 ?
C10 C20 H20C . . 109.5 ?
H20A C20 H20C . . 109.5 ?
H20B C20 H20C . . 109.5 ?
O4 C21 O3 . . 124.00(18) ?
O4 C21 C22 . . 124.02(19) ?
O3 C21 C22 . . 111.97(19) ?
C23 C22 C27 . . 120.2(2) ?
C23 C22 C21 . . 122.82(19) ?
C27 C22 C21 . . 117.0(2) ?
C22 C23 C24 . . 119.8(2) ?
C22 C23 H23A . . 120.1 ?
C24 C23 H23A . . 120.1 ?
C23 C24 C25 . . 118.9(3) ?
C23 C24 H24A . . 120.6 ?
C25 C24 H24A . . 120.6 ?
C26 C25 C24 . . 121.3(2) ?
C26 C25 H25A . . 119.4 ?
C24 C25 H25A . . 119.4 ?
C25 C26 C27 . . 119.5(3) ?
C25 C26 H26A . . 120.2 ?
C27 C26 H26A . . 120.2 ?
C26 C27 C22 . . 120.4(3) ?
C26 C27 H27A . . 119.8 ?
C22 C27 H27A . . 119.8 ?

loop_
_geom_bond_atom_site_label_1
_geom_bond_atom_site_label_2
_geom_bond_site_symmetry_2
_geom_bond_distance
_geom_bond_publ_flag
O1 C16 . 1.377(2) ?
O1 C12 . 1.384(2) ?
O2 C5 . 1.456(2) ?
O2 H1O2 . 0.84(3) ?
O3 C21 . 1.359(2) ?
O3 C6 . 1.446(2) ?
O4 C21 . 1.203(3) ?
O5 C7 . 1.440(2) ?
O5 H1O5 . 0.85(3) ?
C1 C2 . 1.526(2) ?
C1 C10 . 1.544(2) ?
C1 H1A . 0.9700 ?
C1 H1B . 0.9700 ?
C2 C3 . 1.524(3) ?
C2 H2A . 0.9700 ?
C2 H2B . 0.9700 ?
C3 C4 . 1.545(3) ?
C3 H3A . 0.9700 ?
C3 H3B . 0.9700 ?
C4 C18 . 1.541(3) ?
C4 C19 . 1.542(3) ?
C4 C5 . 1.586(2) ?
C5 C6 . 1.539(2) ?
C5 C10 . 1.565(3) ?
C6 C7 . 1.520(2) ?
C6 H6A . 0.9800 ?
C7 C8 . 1.522(3) ?
C7 H7A . 0.9800 ?
C8 C9 . 1.550(2) ?
C8 C14 . 1.556(2) ?
C8 H8A . 0.9800 ?
C9 C11 . 1.546(3) ?
C9 C10 . 1.569(2) ?
C9 H9A . 0.9800 ?
C10 C20 . 1.548(2) ?
C11 C12 . 1.481(2) ?
C11 H11A . 0.9700 ?
C11 H11B . 0.9700 ?
C12 C13 . 1.344(3) ?
C13 C15 . 1.438(3) ?
C13 C14 . 1.490(3) ?
C14 C17 . 1.534(3) ?
C14 H14A . 0.9800 ?
C15 C16 . 1.338(3) ?
C15 H15A . 0.9300 ?
C16 H16A . 0.9300 ?
C17 H17A . 0.9600 ?
C17 H17B . 0.9600 ?
C17 H17C . 0.9600 ?
C18 H18A . 0.9600 ?
C18 H18B . 0.9600 ?
C18 H18C . 0.9600 ?
C19 H19A . 0.9600 ?
C19 H19B . 0.9600 ?
C19 H19C . 0.9600 ?
C20 H20A . 0.9600 ?
C20 H20B . 0.9600 ?
C20 H20C . 0.9600 ?
C21 C22 . 1.488(3) ?
C22 C23 . 1.377(3) ?
C22 C27 . 1.392(3) ?
C23 C24 . 1.387(3) ?
C23 H23A . 0.9300 ?
C24 C25 . 1.409(4) ?
C24 H24A . 0.9300 ?
C25 C26 . 1.355(4) ?
C25 H25A . 0.9300 ?
C26 C27 . 1.381(3) ?
C26 H26A . 0.9300 ?
C27 H27A . 0.9300 ?

loop_
_geom_hbond_atom_site_label_D
_geom_hbond_atom_site_label_H
_geom_hbond_atom_site_label_A
_geom_hbond_site_symmetry_A
_geom_hbond_distance_DH
_geom_hbond_distance_HA
_geom_hbond_distance_DA
_geom_hbond_angle_DHA
_geom_hbond_publ_flag
O5 H1O5 O1 1_545 0.85(2) 2.27(3) 2.9814(19) 141(2) y
C19 H19C O3 1_555 0.96 2.37 3.052(2) 128 y
C3 H3A Cg1 2_747 0.97 2.86 3.805(2) 166 y

loop_
_geom_torsion_atom_site_label_1
_geom_torsion_atom_site_label_2
_geom_torsion_atom_site_label_3
_geom_torsion_atom_site_label_4
_geom_torsion_site_symmetry_1
_geom_torsion_site_symmetry_2
_geom_torsion_site_symmetry_3
_geom_torsion_site_symmetry_4
_geom_torsion
_geom_torsion_publ_flag
C10 C1 C2 C3 . . . . -55.8(2) ?
C1 C2 C3 C4 . . . . 56.5(2) ?
C2 C3 C4 C18 . . . . -172.61(16) ?
C2 C3 C4 C19 . . . . 73.4(2) ?
C2 C3 C4 C5 . . . . -53.8(2) ?
C18 C4 C5 O2 . . . . 52.99(19) ?
C19 C4 C5 O2 . . . . 173.81(17) ?
C3 C4 C5 O2 . . . . -65.30(19) ?
C18 C4 C5 C6 . . . . -55.39(19) ?
C19 C4 C5 C6 . . . . 65.4(2) ?
C3 C4 C5 C6 . . . . -173.68(15) ?
C18 C4 C5 C10 . . . . 172.14(15) ?
C19 C4 C5 C10 . . . . -67.0(2) ?
C3 C4 C5 C10 . . . . 53.85(19) ?
C21 O3 C6 C7 . . . . -99.22(17) ?
C21 O3 C6 C5 . . . . 136.98(16) ?
O2 C5 C6 O3 . . . . -178.22(14) ?
C10 C5 C6 O3 . . . . 68.69(18) ?
C4 C5 C6 O3 . . . . -65.27(18) ?
O2 C5 C6 C7 . . . . 59.06(17) ?
C10 C5 C6 C7 . . . . -54.03(19) ?
C4 C5 C6 C7 . . . . 172.01(15) ?
O3 C6 C7 O5 . . . . 48.39(19) ?
C5 C6 C7 O5 . . . . 171.97(14) ?
O3 C6 C7 C8 . . . . -72.59(18) ?
C5 C6 C7 C8 . . . . 50.99(19) ?
O5 C7 C8 C9 . . . . -172.92(13) ?
C6 C7 C8 C9 . . . . -50.21(18) ?
O5 C7 C8 C14 . . . . 60.18(16) ?
C6 C7 C8 C14 . . . . -177.12(13) ?
C7 C8 C9 C11 . . . . 177.36(14) ?
C14 C8 C9 C11 . . . . -57.96(18) ?
C7 C8 C9 C10 . . . . 52.30(18) ?
C14 C8 C9 C10 . . . . 176.98(14) ?
C2 C1 C10 C20 . . . . -71.1(2) ?
C2 C1 C10 C5 . . . . 52.7(2) ?
C2 C1 C10 C9 . . . . 170.49(16) ?
O2 C5 C10 C1 . . . . 65.60(17) ?
C6 C5 C10 C1 . . . . 173.47(14) ?
C4 C5 C10 C1 . . . . -53.14(18) ?
O2 C5 C10 C20 . . . . -172.90(13) ?
C6 C5 C10 C20 . . . . -65.02(18) ?
C4 C5 C10 C20 . . . . 68.36(18) ?
O2 C5 C10 C9 . . . . -51.69(17) ?
C6 C5 C10 C9 . . . . 56.19(18) ?
C4 C5 C10 C9 . . . . -170.43(13) ?
C11 C9 C10 C1 . . . . 62.08(18) ?
C8 C9 C10 C1 . . . . -172.31(14) ?
C11 C9 C10 C20 . . . . -56.87(18) ?
C8 C9 C10 C20 . . . . 68.74(18) ?
C11 C9 C10 C5 . . . . 179.23(13) ?
C8 C9 C10 C5 . . . . -55.16(18) ?
C8 C9 C11 C12 . . . . 38.72(19) ?
C10 C9 C11 C12 . . . . 164.58(13) ?
C16 O1 C12 C13 . . . . 0.04(18) ?
C16 O1 C12 C11 . . . . 177.07(15) ?
C9 C11 C12 C13 . . . . -13.3(3) ?
C9 C11 C12 O1 . . . . 170.25(14) ?
O1 C12 C13 C15 . . . . -0.31(19) ?
C11 C12 C13 C15 . . . . -176.98(17) ?
O1 C12 C13 C14 . . . . 179.95(15) ?
C11 C12 C13 C14 . . . . 3.3(3) ?
C12 C13 C14 C17 . . . . 108.18(19) ?
C15 C13 C14 C17 . . . . -71.5(2) ?
C12 C13 C14 C8 . . . . -18.7(2) ?
C15 C13 C14 C8 . . . . 161.67(17) ?
C7 C8 C14 C13 . . . . 171.36(14) ?
C9 C8 C14 C13 . . . . 45.48(19) ?
C7 C8 C14 C17 . . . . 47.00(19) ?
C9 C8 C14 C17 . . . . -78.89(19) ?
C12 C13 C15 C16 . . . . 0.5(2) ?
C14 C13 C15 C16 . . . . -179.83(19) ?
C13 C15 C16 O1 . . . . -0.4(2) ?
C12 O1 C16 C15 . . . . 0.3(2) ?
C6 O3 C21 O4 . . . . -1.7(3) ?
C6 O3 C21 C22 . . . . 179.54(14) ?
O4 C21 C22 C23 . . . . -179.9(2) ?
O3 C21 C22 C23 . . . . -1.1(3) ?
O4 C21 C22 C27 . . . . -0.6(3) ?
O3 C21 C22 C27 . . . . 178.17(17) ?
C27 C22 C23 C24 . . . . 0.5(3) ?
C21 C22 C23 C24 . . . . 179.76(19) ?
C22 C23 C24 C25 . . . . -0.8(3) ?
C23 C24 C25 C26 . . . . 0.6(4) ?
C24 C25 C26 C27 . . . . 0.0(4) ?
C25 C26 C27 C22 . . . . -0.3(3) ?
C23 C22 C27 C26 . . . . 0.1(3) ?
C21 C22 C27 C26 . . . . -179.21(19) ?

loop_
_cod_related_entry_id
_cod_related_entry_database
_cod_related_entry_code
1 ChemSpider 2278596
